data_4107791
loop_
_publ_author_name
'Soo Hyuk Choi'
'Ilia A. Guzei'
'Lara C. Spencer'
'Samuel H. Gellman'

_publ_contact_author_address
;
Department of Chemistry
University of Wisconsin-Madison
1101 University Ave
Madison, WI  53706
USA
;
_publ_contact_author_email iguzei@chem.wisc.edu
_publ_contact_author_fax 608-262-0381
_publ_contact_author_name
;
Guzei, Ilia A. 
;
_publ_contact_author_phone 608-263-4694
_publ_section_title
;
 Crystallographic Characterization of Helical Secondary Structures in
 \a/\b-Peptides with 1:1 Residue Alternation
;
_journal_name_full 'Journal of the American Chemical Society'
_journal_page_first 6544
_journal_page_last 6550
_journal_paper_doi 10.1021/ja800355p
_journal_volume 130
_journal_year 2008
_chemical_formula_sum 'C32 H48 N4 O7'
_chemical_formula_weight 600.74
_chemical_name_systematic
; 
 ? 
;
_space_group_IT_number 170
_symmetry_cell_setting hexagonal
_symmetry_space_group_name_Hall 'P 65'
_symmetry_space_group_name_H-M 'P 65'
_atom_sites_solution_hydrogens geom
_atom_sites_solution_primary direct
_atom_sites_solution_secondary difmap
_audit_creation_method SHELXL-97
_cell_angle_alpha 90.00
_cell_angle_beta 90.00
_cell_angle_gamma 120.00
_cell_formula_units_Z 6
_cell_length_a 11.1738(2)
_cell_length_b 11.1738(2)
_cell_length_c 46.6887(16)
_cell_measurement_temperature 100(2)
_cell_measurement_theta_max 26.36
_cell_measurement_theta_min 2.15
_cell_volume 5048.3(2)
_computing_cell_refinement 'Bruker SMART'
_computing_data_collection 'Bruker SMART'
_computing_data_reduction 'Bruker SAINT'
_computing_molecular_graphics 'Bruker SHELXTL'
_computing_publication_material 'Bruker SHELXTL'
_computing_structure_refinement 'SHELXL-97 (Sheldrick, 1997)'
_computing_structure_solution 'SHELXS-97 (Sheldrick, 1990)'
_diffrn_ambient_temperature 100(2)
_diffrn_measured_fraction_theta_full 1.000
_diffrn_measured_fraction_theta_max 1.000
_diffrn_measurement_device_type 'CCD area detector'
_diffrn_measurement_method 'phi and omega scans'
_diffrn_radiation_monochromator graphite
_diffrn_radiation_source 'fine-focus sealed tube'
_diffrn_radiation_type MoK\a
_diffrn_radiation_wavelength 0.71073
_diffrn_reflns_av_R_equivalents 0.0283
_diffrn_reflns_av_sigmaI/netI 0.0181
_diffrn_reflns_limit_h_max 13
_diffrn_reflns_limit_h_min -13
_diffrn_reflns_limit_k_max 13
_diffrn_reflns_limit_k_min -13
_diffrn_reflns_limit_l_max 57
_diffrn_reflns_limit_l_min -58
_diffrn_reflns_number 42086
_diffrn_reflns_theta_full 26.38
_diffrn_reflns_theta_max 26.38
_diffrn_reflns_theta_min 2.10
_exptl_absorpt_coefficient_mu 0.084
_exptl_absorpt_correction_T_max 0.9705
_exptl_absorpt_correction_T_min 0.9657
_exptl_absorpt_correction_type none
_exptl_crystal_density_diffrn 1.186
_exptl_crystal_density_meas 0
_exptl_crystal_F_000 1944
_exptl_crystal_size_max 0.42
_exptl_crystal_size_mid 0.39
_exptl_crystal_size_min 0.36
_refine_diff_density_max 0.348
_refine_diff_density_min -0.216
_refine_diff_density_rms 0.031
_refine_ls_abs_structure_details 'Flack H D (1983), Acta Cryst. A39, 876-881'
_refine_ls_abs_structure_Flack 0.0(6)
_refine_ls_extinction_method none
_refine_ls_goodness_of_fit_ref 1.032
_refine_ls_hydrogen_treatment mixed
_refine_ls_matrix_type full
_refine_ls_number_parameters 395
_refine_ls_number_reflns 6844
_refine_ls_number_restraints 1
_refine_ls_restrained_S_all 1.032
_refine_ls_R_factor_all 0.0346
_refine_ls_R_factor_gt 0.0325
_refine_ls_shift/su_max 0.000
_refine_ls_shift/su_mean 0.000
_refine_ls_structure_factor_coef Fsqd
_refine_ls_weighting_details 'calc w=1/[\s^2^(Fo^2^)+(0.0568P)^2^+0.8133P] where P=(Fo^2^+2Fc^2^)/3'
_refine_ls_weighting_scheme calc
_refine_ls_wR_factor_gt 0.0881
_refine_ls_wR_factor_ref 0.0903
_reflns_number_gt 6556
_reflns_number_total 6844
_reflns_threshold_expression >2sigma(I)
_cod_data_source_file ja800355p-file002.cif
_cod_data_source_block gellman27
_cod_database_code 4107791

loop_
_symmetry_equiv_pos_as_xyz
'x, y, z'
'-y, x-y, z+2/3'
'-x+y, -x, z+1/3'
'-x, -y, z+1/2'
'y, -x+y, z+1/6'
'x-y, x, z+5/6'

loop_
_atom_site_label
_atom_site_type_symbol
_atom_site_fract_x
_atom_site_fract_y
_atom_site_fract_z
_atom_site_U_iso_or_equiv
_atom_site_adp_type
_atom_site_occupancy
_atom_site_symmetry_multiplicity
_atom_site_calc_flag
_atom_site_refinement_flags
O1 O 0.66122(12) 0.22054(11) 0.15234(2) 0.0294(2) Uani 1 1 d .
O2 O 0.72700(12) 0.31351(10) 0.10778(2) 0.0278(2) Uani 1 1 d .
O3 O 0.68090(11) 0.16582(11) 0.04285(2) 0.0272(2) Uani 1 1 d .
O4 O 0.44432(14) 0.41452(13) 0.03947(3) 0.0469(3) Uani 1 1 d .
O5 O 0.71922(13) 0.59421(11) -0.00312(3) 0.0373(3) Uani 1 1 d .
O6 O 0.44451(16) 0.3110(2) -0.05518(4) 0.0694(5) Uani 1 1 d .
O7 O 0.36115(12) 0.21630(12) -0.01278(2) 0.0340(3) Uani 1 1 d .
N1 N 0.66050(14) 0.08930(13) 0.11683(3) 0.0286(3) Uani 1 1 d .
H1 H 0.6218 0.0208 0.1292 0.034 Uiso 1 1 calc R
N2 N 0.49068(13) 0.06723(12) 0.07131(3) 0.0245(2) Uani 1 1 d .
H2 H 0.4534 0.0128 0.0862 0.029 Uiso 1 1 calc R
N3 N 0.62423(15) 0.41947(13) 0.06251(3) 0.0295(3) Uani 1 1 d .
H3 H 0.6503 0.3828 0.0761 0.035 Uiso 1 1 calc R
N4 N 0.70407(13) 0.38856(13) 0.00697(3) 0.0276(3) Uani 1 1 d .
H4 H 0.7020 0.3336 0.0207 0.033 Uiso 1 1 calc R
C1 C 0.6499(2) 0.31112(19) 0.19667(4) 0.0406(4) Uani 1 1 d .
H1A H 0.5522 0.2395 0.1976 0.061 Uiso 1 1 calc R
H1B H 0.6645 0.3921 0.2076 0.061 Uiso 1 1 calc R
H1C H 0.7067 0.2753 0.2048 0.061 Uiso 1 1 calc R
C2 C 0.84334(19) 0.4566(2) 0.16318(4) 0.0468(5) Uani 1 1 d .
H2A H 0.8972 0.4172 0.1711 0.070 Uiso 1 1 calc R
H2B H 0.8639 0.5403 0.1738 0.070 Uiso 1 1 calc R
H2C H 0.8677 0.4800 0.1430 0.070 Uiso 1 1 calc R
C3 C 0.6002(2) 0.4036(2) 0.15231(4) 0.0413(4) Uani 1 1 d .
H3A H 0.6302 0.4334 0.1326 0.062 Uiso 1 1 calc R
H3B H 0.6086 0.4818 0.1635 0.062 Uiso 1 1 calc R
H3C H 0.5036 0.3289 0.1523 0.062 Uiso 1 1 calc R
C4 C 0.69057(16) 0.35213(15) 0.16563(3) 0.0288(3) Uani 1 1 d .
C5 C 0.68691(16) 0.21625(16) 0.12445(3) 0.0258(3) Uani 1 1 d .
C6 C 0.69600(16) 0.06448(15) 0.08793(3) 0.0265(3) Uani 1 1 d .
C7 C 0.85237(17) 0.14517(18) 0.08312(4) 0.0343(3) Uani 1 1 d .
H7A H 0.8854 0.2445 0.0841 0.052 Uiso 1 1 calc R
H7B H 0.8737 0.1224 0.0642 0.052 Uiso 1 1 calc R
H7C H 0.8981 0.1203 0.0979 0.052 Uiso 1 1 calc R
C8 C 0.6402(2) -0.09115(17) 0.08484(4) 0.0346(3) Uani 1 1 d .
H8A H 0.6833 -0.1212 0.0993 0.052 Uiso 1 1 calc R
H8B H 0.6618 -0.1107 0.0657 0.052 Uiso 1 1 calc R
H8C H 0.5398 -0.1410 0.0876 0.052 Uiso 1 1 calc R
C9 C 0.62224(15) 0.10660(14) 0.06514(3) 0.0228(3) Uani 1 1 d .
C10 C 0.40428(16) 0.10722(15) 0.05535(3) 0.0256(3) Uani 1 1 d .
H10 H 0.4458 0.1410 0.0360 0.031 Uiso 1 1 calc R
C11 C 0.25354(17) -0.01020(17) 0.05172(3) 0.0313(3) Uani 1 1 d .
H11A H 0.2236 -0.0157 0.0316 0.038 Uiso 1 1 calc R
H11B H 0.2445 -0.1000 0.0571 0.038 Uiso 1 1 calc R
C12 C 0.16631(18) 0.0245(2) 0.07139(4) 0.0399(4) Uani 1 1 d .
H12A H 0.0709 -0.0153 0.0640 0.048 Uiso 1 1 calc R
H12B H 0.1629 -0.0109 0.0910 0.048 Uiso 1 1 calc R
C13 C 0.24034(19) 0.1813(2) 0.07112(4) 0.0415(4) Uani 1 1 d .
H13A H 0.2158 0.2169 0.0882 0.050 Uiso 1 1 calc R
H13B H 0.2164 0.2155 0.0537 0.050 Uiso 1 1 calc R
C14 C 0.39440(17) 0.22583(17) 0.07132(3) 0.0315(3) Uani 1 1 d .
H14 H 0.4253 0.2305 0.0916 0.038 Uiso 1 1 calc R
C15 C 0.48809(18) 0.36299(16) 0.05681(4) 0.0327(3) Uani 1 1 d .
C16 C 0.73012(18) 0.53981(16) 0.04685(4) 0.0322(3) Uani 1 1 d .
C17 C 0.87140(19) 0.56295(18) 0.05635(4) 0.0383(4) Uani 1 1 d .
H17A H 0.8838 0.5842 0.0769 0.057 Uiso 1 1 calc R
H17B H 0.9444 0.6403 0.0456 0.057 Uiso 1 1 calc R
H17C H 0.8763 0.4792 0.0527 0.057 Uiso 1 1 calc R
C18 C 0.7201(2) 0.66857(17) 0.05344(4) 0.0418(4) Uani 1 1 d .
H18A H 0.6332 0.6568 0.0458 0.063 Uiso 1 1 calc R
H18B H 0.7981 0.7495 0.0446 0.063 Uiso 1 1 calc R
H18C H 0.7226 0.6820 0.0742 0.063 Uiso 1 1 calc R
C19 C 0.71395(16) 0.50959(16) 0.01429(3) 0.0298(3) Uani 1 1 d .
C20 C 0.69665(15) 0.34444(15) -0.02241(3) 0.0261(3) Uani 1 1 d .
H20 H 0.7089 0.4211 -0.0354 0.031 Uiso 1 1 calc R
C21 C 0.80354(18) 0.3025(2) -0.03041(4) 0.0405(4) Uani 1 1 d .
H21A H 0.8939 0.3849 -0.0348 0.049 Uiso 1 1 calc R
H21B H 0.8158 0.2506 -0.0146 0.049 Uiso 1 1 calc R
C22 C 0.7446(3) 0.2125(4) -0.05656(7) 0.0764(8) Uani 1 1 d .
H22A H 0.7869 0.2673 -0.0741 0.092 Uiso 1 1 calc R
H22B H 0.7644 0.1355 -0.0559 0.092 Uiso 1 1 calc R
C23 C 0.59123(19) 0.15673(19) -0.05680(4) 0.0406(4) Uani 1 1 d .
H23A H 0.5410 0.0544 -0.0565 0.049 Uiso 1 1 calc R
H23B H 0.5638 0.1878 -0.0742 0.049 Uiso 1 1 calc R
C24 C 0.55818(15) 0.21341(15) -0.02972(3) 0.0251(3) Uani 1 1 d .
H24 H 0.5305 0.1448 -0.0138 0.030 Uiso 1 1 calc R
C25 C 0.44891(15) 0.25237(16) -0.03423(3) 0.0288(3) Uani 1 1 d .
C26 C 0.26092(16) 0.26267(16) -0.01325(4) 0.0331(3) Uani 1 1 d .
H26A H 0.2677 0.3098 -0.0316 0.040 Uiso 1 1 calc R
H26B H 0.2810 0.3297 0.0024 0.040 Uiso 1 1 calc R
C27 C 0.11729(17) 0.14178(16) -0.00974(3) 0.0283(3) Uani 1 1 d .
C28 C 0.08187(18) 0.00937(18) -0.01892(3) 0.0335(3) Uani 1 1 d .
H28 H 0.1502 -0.0065 -0.0273 0.040 Uiso 1 1 calc R
C29 C -0.05128(19) -0.09852(18) -0.01593(4) 0.0379(4) Uani 1 1 d .
H29 H -0.0740 -0.1886 -0.0220 0.045 Uiso 1 1 calc R
C30 C -0.15255(17) -0.07636(18) -0.00412(3) 0.0339(3) Uani 1 1 d .
H30 H -0.2447 -0.1507 -0.0023 0.041 Uiso 1 1 calc R
C31 C -0.11872(17) 0.05398(18) 0.00502(4) 0.0339(3) Uani 1 1 d .
H31 H -0.1878 0.0697 0.0130 0.041 Uiso 1 1 calc R
C32 C 0.01595(17) 0.16233(16) 0.00257(4) 0.0316(3) Uani 1 1 d .
H32 H 0.0391 0.2515 0.0094 0.038 Uiso 1 1 calc R

loop_
_atom_site_aniso_label
_atom_site_aniso_U_11
_atom_site_aniso_U_22
_atom_site_aniso_U_33
_atom_site_aniso_U_23
_atom_site_aniso_U_13
_atom_site_aniso_U_12
O1 0.0399(6) 0.0262(5) 0.0201(5) -0.0014(4) -0.0009(4) 0.0150(5)
O2 0.0382(6) 0.0260(5) 0.0201(5) 0.0007(4) -0.0020(4) 0.0165(5)
O3 0.0341(6) 0.0305(5) 0.0221(5) 0.0039(4) 0.0027(4) 0.0199(5)
O4 0.0499(7) 0.0290(6) 0.0647(9) -0.0015(6) -0.0237(6) 0.0219(6)
O5 0.0503(7) 0.0257(5) 0.0358(6) 0.0006(5) -0.0148(5) 0.0190(5)
O6 0.0508(9) 0.1168(14) 0.0565(9) 0.0510(10) 0.0170(7) 0.0538(9)
O7 0.0383(6) 0.0404(6) 0.0339(6) 0.0125(5) 0.0091(5) 0.0276(5)
N1 0.0419(7) 0.0244(6) 0.0201(6) 0.0010(5) -0.0026(5) 0.0170(5)
N2 0.0333(6) 0.0238(6) 0.0185(5) 0.0036(4) 0.0017(5) 0.0159(5)
N3 0.0412(7) 0.0274(6) 0.0259(6) -0.0024(5) -0.0088(5) 0.0216(6)
N4 0.0334(7) 0.0231(6) 0.0263(6) 0.0029(5) -0.0065(5) 0.0142(5)
C1 0.0516(11) 0.0403(9) 0.0219(8) -0.0052(7) 0.0024(7) 0.0170(8)
C2 0.0351(9) 0.0489(11) 0.0348(9) -0.0131(8) -0.0023(7) 0.0048(8)
C3 0.0495(10) 0.0433(10) 0.0388(9) -0.0027(8) 0.0038(8) 0.0291(8)
C4 0.0322(8) 0.0276(7) 0.0211(7) -0.0077(6) -0.0017(6) 0.0109(6)
C5 0.0309(7) 0.0290(7) 0.0192(6) -0.0011(5) -0.0045(5) 0.0163(6)
C6 0.0400(8) 0.0278(7) 0.0190(7) -0.0009(5) -0.0031(6) 0.0225(7)
C7 0.0397(9) 0.0430(9) 0.0293(8) -0.0022(7) -0.0062(7) 0.0273(8)
C8 0.0565(10) 0.0315(8) 0.0260(7) -0.0016(6) -0.0063(7) 0.0297(8)
C9 0.0335(7) 0.0196(6) 0.0184(6) -0.0028(5) -0.0028(5) 0.0154(6)
C10 0.0316(8) 0.0264(7) 0.0220(7) -0.0004(5) 0.0012(5) 0.0169(6)
C11 0.0323(8) 0.0321(8) 0.0285(8) -0.0022(6) -0.0012(6) 0.0152(7)
C12 0.0343(8) 0.0508(10) 0.0372(9) 0.0001(8) 0.0045(7) 0.0232(8)
C13 0.0441(10) 0.0471(10) 0.0439(10) -0.0058(8) 0.0029(8) 0.0309(9)
C14 0.0408(8) 0.0336(8) 0.0285(7) -0.0066(6) -0.0040(6) 0.0250(7)
C15 0.0447(9) 0.0271(7) 0.0340(8) -0.0082(6) -0.0105(7) 0.0238(7)
C16 0.0408(9) 0.0229(7) 0.0325(8) -0.0035(6) -0.0133(7) 0.0157(7)
C17 0.0412(9) 0.0320(8) 0.0370(9) -0.0016(7) -0.0156(7) 0.0149(7)
C18 0.0618(12) 0.0263(8) 0.0405(9) -0.0077(7) -0.0161(8) 0.0244(8)
C19 0.0321(8) 0.0248(7) 0.0322(8) -0.0010(6) -0.0118(6) 0.0139(6)
C20 0.0252(7) 0.0251(7) 0.0266(7) 0.0037(6) -0.0023(5) 0.0115(6)
C21 0.0270(8) 0.0484(10) 0.0469(10) 0.0028(8) 0.0022(7) 0.0195(8)
C22 0.0538(13) 0.108(2) 0.0772(17) -0.0432(16) -0.0040(12) 0.0478(14)
C23 0.0444(10) 0.0387(9) 0.0315(9) -0.0046(7) 0.0071(7) 0.0154(8)
C24 0.0255(7) 0.0247(7) 0.0222(6) 0.0012(5) 0.0011(5) 0.0102(6)
C25 0.0239(7) 0.0303(8) 0.0260(7) 0.0051(6) -0.0029(6) 0.0088(6)
C26 0.0322(8) 0.0331(8) 0.0404(9) 0.0047(7) -0.0007(7) 0.0211(7)
C27 0.0341(8) 0.0328(8) 0.0230(7) 0.0010(6) -0.0041(6) 0.0205(7)
C28 0.0401(9) 0.0401(9) 0.0280(8) -0.0044(6) -0.0041(6) 0.0259(7)
C29 0.0471(10) 0.0330(8) 0.0339(8) -0.0076(7) -0.0111(7) 0.0204(8)
C30 0.0336(8) 0.0350(8) 0.0298(8) 0.0023(6) -0.0071(6) 0.0147(7)
C31 0.0338(8) 0.0413(9) 0.0315(8) 0.0042(7) 0.0001(6) 0.0224(7)
C32 0.0363(8) 0.0306(8) 0.0324(8) 0.0004(6) -0.0032(6) 0.0202(7)

loop_
_atom_type_symbol
_atom_type_description
_atom_type_scat_dispersion_real
_atom_type_scat_dispersion_imag
_atom_type_scat_source
C C 0.0033 0.0016 'International Tables Vol C Tables 4.2.6.8 and 6.1.1.4'
H H 0.0000 0.0000 'International Tables Vol C Tables 4.2.6.8 and 6.1.1.4'
N N 0.0061 0.0033 'International Tables Vol C Tables 4.2.6.8 and 6.1.1.4'
O O 0.0106 0.0060 'International Tables Vol C Tables 4.2.6.8 and 6.1.1.4'

loop_
_geom_angle_atom_site_label_1
_geom_angle_atom_site_label_2
_geom_angle_atom_site_label_3
_geom_angle
C5 O1 C4 120.01(11)
C25 O7 C26 118.00(12)
C5 N1 C6 120.26(12)
C5 N1 H1 119.9
C6 N1 H1 119.9
C9 N2 C10 125.26(12)
C9 N2 H2 117.4
C10 N2 H2 117.4
C15 N3 C16 122.28(13)
C15 N3 H3 118.9
C16 N3 H3 118.9
C19 N4 C20 123.09(12)
C19 N4 H4 118.5
C20 N4 H4 118.5
C4 C1 H1A 109.5
C4 C1 H1B 109.5
H1A C1 H1B 109.5
C4 C1 H1C 109.5
H1A C1 H1C 109.5
H1B C1 H1C 109.5
C4 C2 H2A 109.5
C4 C2 H2B 109.5
H2A C2 H2B 109.5
C4 C2 H2C 109.5
H2A C2 H2C 109.5
H2B C2 H2C 109.5
C4 C3 H3A 109.5
C4 C3 H3B 109.5
H3A C3 H3B 109.5
C4 C3 H3C 109.5
H3A C3 H3C 109.5
H3B C3 H3C 109.5
O1 C4 C2 109.87(13)
O1 C4 C1 102.52(12)
C2 C4 C1 110.87(14)
O1 C4 C3 110.26(12)
C2 C4 C3 112.46(15)
C1 C4 C3 110.41(14)
O2 C5 O1 125.17(14)
O2 C5 N1 123.90(14)
O1 C5 N1 110.93(13)
N1 C6 C7 111.07(12)
N1 C6 C8 107.75(12)
C7 C6 C8 110.60(13)
N1 C6 C9 109.67(12)
C7 C6 C9 110.06(12)
C8 C6 C9 107.60(12)
C6 C7 H7A 109.5
C6 C7 H7B 109.5
H7A C7 H7B 109.5
C6 C7 H7C 109.5
H7A C7 H7C 109.5
H7B C7 H7C 109.5
C6 C8 H8A 109.5
C6 C8 H8B 109.5
H8A C8 H8B 109.5
C6 C8 H8C 109.5
H8A C8 H8C 109.5
H8B C8 H8C 109.5
O3 C9 N2 124.09(13)
O3 C9 C6 121.34(13)
N2 C9 C6 114.49(12)
N2 C10 C11 113.90(12)
N2 C10 C14 110.68(11)
C11 C10 C14 105.21(12)
N2 C10 H10 109.0
C11 C10 H10 109.0
C14 C10 H10 109.0
C12 C11 C10 106.44(13)
C12 C11 H11A 110.4
C10 C11 H11A 110.4
C12 C11 H11B 110.4
C10 C11 H11B 110.4
H11A C11 H11B 108.6
C13 C12 C11 103.88(14)
C13 C12 H12A 111.0
C11 C12 H12A 111.0
C13 C12 H12B 111.0
C11 C12 H12B 111.0
H12A C12 H12B 109.0
C12 C13 C14 104.44(14)
C12 C13 H13A 110.9
C14 C13 H13A 110.9
C12 C13 H13B 110.9
C14 C13 H13B 110.9
H13A C13 H13B 108.9
C15 C14 C13 114.87(14)
C15 C14 C10 109.65(13)
C13 C14 C10 105.32(13)
C15 C14 H14 108.9
C13 C14 H14 108.9
C10 C14 H14 108.9
O4 C15 N3 122.05(16)
O4 C15 C14 122.21(16)
N3 C15 C14 115.55(13)
N3 C16 C18 110.92(15)
N3 C16 C17 107.53(13)
C18 C16 C17 109.69(14)
N3 C16 C19 109.69(12)
C18 C16 C19 110.33(13)
C17 C16 C19 108.61(15)
C16 C17 H17A 109.5
C16 C17 H17B 109.5
H17A C17 H17B 109.5
C16 C17 H17C 109.5
H17A C17 H17C 109.5
H17B C17 H17C 109.5
C16 C18 H18A 109.5
C16 C18 H18B 109.5
H18A C18 H18B 109.5
C16 C18 H18C 109.5
H18A C18 H18C 109.5
H18B C18 H18C 109.5
O5 C19 N4 123.73(15)
O5 C19 C16 121.84(14)
N4 C19 C16 114.26(13)
N4 C20 C21 114.52(13)
N4 C20 C24 113.08(12)
C21 C20 C24 102.76(13)
N4 C20 H20 108.7
C21 C20 H20 108.7
C24 C20 H20 108.7
C22 C21 C20 104.73(15)
C22 C21 H21A 110.8
C20 C21 H21A 110.8
C22 C21 H21B 110.8
C20 C21 H21B 110.8
H21A C21 H21B 108.9
C23 C22 C21 108.04(17)
C23 C22 H22A 110.1
C21 C22 H22A 110.1
C23 C22 H22B 110.1
C21 C22 H22B 110.1
H22A C22 H22B 108.4
C22 C23 C24 106.37(16)
C22 C23 H23A 110.5
C24 C23 H23A 110.5
C22 C23 H23B 110.5
C24 C23 H23B 110.5
H23A C23 H23B 108.6
C25 C24 C23 113.64(13)
C25 C24 C20 109.28(12)
C23 C24 C20 103.80(12)
C25 C24 H24 110.0
C23 C24 H24 110.0
C20 C24 H24 110.0
O6 C25 O7 124.31(16)
O6 C25 C24 122.50(15)
O7 C25 C24 113.18(13)
O7 C26 C27 110.22(12)
O7 C26 H26A 109.6
C27 C26 H26A 109.6
O7 C26 H26B 109.6
C27 C26 H26B 109.6
H26A C26 H26B 108.1
C32 C27 C28 118.74(15)
C32 C27 C26 119.30(14)
C28 C27 C26 121.95(14)
C29 C28 C27 120.50(16)
C29 C28 H28 119.7
C27 C28 H28 119.7
C28 C29 C30 120.32(16)
C28 C29 H29 119.8
C30 C29 H29 119.8
C31 C30 C29 119.65(16)
C31 C30 H30 120.2
C29 C30 H30 120.2
C30 C31 C32 120.16(16)
C30 C31 H31 119.9
C32 C31 H31 119.9
C31 C32 C27 120.60(15)
C31 C32 H32 119.7
C27 C32 H32 119.7

loop_
_geom_bond_atom_site_label_1
_geom_bond_atom_site_label_2
_geom_bond_distance
O1 C5 1.3394(18)
O1 C4 1.4738(17)
O2 C5 1.2252(18)
O3 C9 1.2315(18)
O4 C15 1.228(2)
O5 C19 1.2258(19)
O6 C25 1.192(2)
O7 C25 1.3158(19)
O7 C26 1.4504(19)
N1 C5 1.344(2)
N1 C6 1.4716(19)
N1 H1 0.8800
N2 C9 1.338(2)
N2 C10 1.4554(19)
N2 H2 0.8800
N3 C15 1.350(2)
N3 C16 1.467(2)
N3 H3 0.8800
N4 C19 1.345(2)
N4 C20 1.446(2)
N4 H4 0.8800
C1 C4 1.519(2)
C1 H1A 0.9800
C1 H1B 0.9800
C1 H1C 0.9800
C2 C4 1.516(2)
C2 H2A 0.9800
C2 H2B 0.9800
C2 H2C 0.9800
C3 C4 1.523(2)
C3 H3A 0.9800
C3 H3B 0.9800
C3 H3C 0.9800
C6 C7 1.530(2)
C6 C8 1.533(2)
C6 C9 1.5558(19)
C7 H7A 0.9800
C7 H7B 0.9800
C7 H7C 0.9800
C8 H8A 0.9800
C8 H8B 0.9800
C8 H8C 0.9800
C10 C11 1.542(2)
C10 C14 1.572(2)
C10 H10 1.0000
C11 C12 1.524(2)
C11 H11A 0.9900
C11 H11B 0.9900
C12 C13 1.519(3)
C12 H12A 0.9900
C12 H12B 0.9900
C13 C14 1.535(2)
C13 H13A 0.9900
C13 H13B 0.9900
C14 C15 1.516(2)
C14 H14 1.0000
C16 C18 1.529(2)
C16 C17 1.532(2)
C16 C19 1.548(2)
C17 H17A 0.9800
C17 H17B 0.9800
C17 H17C 0.9800
C18 H18A 0.9800
C18 H18B 0.9800
C18 H18C 0.9800
C20 C21 1.531(2)
C20 C24 1.545(2)
C20 H20 1.0000
C21 C22 1.508(3)
C21 H21A 0.9900
C21 H21B 0.9900
C22 C23 1.503(3)
C22 H22A 0.9900
C22 H22B 0.9900
C23 C24 1.539(2)
C23 H23A 0.9900
C23 H23B 0.9900
C24 C25 1.502(2)
C24 H24 1.0000
C26 C27 1.503(2)
C26 H26A 0.9900
C26 H26B 0.9900
C27 C32 1.387(2)
C27 C28 1.394(2)
C28 C29 1.376(2)
C28 H28 0.9500
C29 C30 1.388(3)
C29 H29 0.9500
C30 C31 1.377(2)
C30 H30 0.9500
C31 C32 1.386(2)
C31 H31 0.9500
C32 H32 0.9500

loop_
_geom_hbond_atom_site_label_D
_geom_hbond_atom_site_label_H
_geom_hbond_atom_site_label_A
_geom_hbond_distance_DH
_geom_hbond_distance_HA
_geom_hbond_distance_DA
_geom_hbond_angle_DHA
_geom_hbond_site_symmetry_A
N1 H1 O5 0.88 2.20 3.0440(16) 161.8 5
N2 H2 O6 0.88 2.00 2.8419(19) 160.1 5
N3 H3 O2 0.88 2.05 2.9235(16) 175.0 .
N4 H4 O3 0.88 2.05 2.9025(16) 163.1 .

loop_
_geom_torsion_atom_site_label_1
_geom_torsion_atom_site_label_2
_geom_torsion_atom_site_label_3
_geom_torsion_atom_site_label_4
_geom_torsion
C5 O1 C4 C2 -61.00(18)
C5 O1 C4 C1 -178.93(14)
C5 O1 C4 C3 63.51(17)
C4 O1 C5 O2 -4.5(2)
C4 O1 C5 N1 176.62(13)
C6 N1 C5 O2 7.9(2)
C6 N1 C5 O1 -173.20(13)
C5 N1 C6 C7 64.45(18)
C5 N1 C6 C8 -174.27(13)
C5 N1 C6 C9 -57.43(18)
C10 N2 C9 O3 -10.7(2)
C10 N2 C9 C6 172.48(12)
N1 C6 C9 O3 140.42(13)
C7 C6 C9 O3 17.94(18)
C8 C6 C9 O3 -102.64(16)
N1 C6 C9 N2 -42.67(17)
C7 C6 C9 N2 -165.15(12)
C8 C6 C9 N2 74.27(15)
C9 N2 C10 C11 140.42(14)
C9 N2 C10 C14 -101.30(16)
N2 C10 C11 C12 107.37(14)
C14 C10 C11 C12 -14.01(16)
C10 C11 C12 C13 32.89(18)
C11 C12 C13 C14 -39.02(18)
C12 C13 C14 C15 150.90(15)
C12 C13 C14 C10 30.15(17)
N2 C10 C14 C15 102.56(14)
C11 C10 C14 C15 -133.98(13)
N2 C10 C14 C13 -133.32(14)
C11 C10 C14 C13 -9.87(16)
C16 N3 C15 O4 -4.9(2)
C16 N3 C15 C14 170.21(13)
C13 C14 C15 O4 -20.0(2)
C10 C14 C15 O4 98.37(18)
C13 C14 C15 N3 164.93(14)
C10 C14 C15 N3 -76.73(17)
C15 N3 C16 C18 67.14(18)
C15 N3 C16 C17 -172.92(14)
C15 N3 C16 C19 -54.98(19)
C20 N4 C19 O5 -0.9(2)
C20 N4 C19 C16 -176.22(13)
N3 C16 C19 O5 135.00(16)
C18 C16 C19 O5 12.5(2)
C17 C16 C19 O5 -107.75(17)
N3 C16 C19 N4 -49.58(18)
C18 C16 C19 N4 -172.06(15)
C17 C16 C19 N4 67.67(17)
C19 N4 C20 C21 126.98(16)
C19 N4 C20 C24 -115.74(15)
N4 C20 C21 C22 159.02(19)
C24 C20 C21 C22 36.0(2)
C20 C21 C22 C23 -22.0(3)
C21 C22 C23 C24 -1.0(3)
C22 C23 C24 C25 141.9(2)
C22 C23 C24 C20 23.3(2)
N4 C20 C24 C25 78.12(15)
C21 C20 C24 C25 -157.88(13)
N4 C20 C24 C23 -160.32(13)
C21 C20 C24 C23 -36.33(16)
C26 O7 C25 O6 -6.4(3)
C26 O7 C25 C24 172.99(13)
C23 C24 C25 O6 -41.5(2)
C20 C24 C25 O6 73.9(2)
C23 C24 C25 O7 139.09(14)
C20 C24 C25 O7 -105.51(15)
C25 O7 C26 C27 126.54(15)
O7 C26 C27 C32 152.17(14)
O7 C26 C27 C28 -28.9(2)
C32 C27 C28 C29 0.3(2)
C26 C27 C28 C29 -178.63(15)
C27 C28 C29 C30 1.0(3)
C28 C29 C30 C31 -1.0(3)
C29 C30 C31 C32 -0.4(2)
C30 C31 C32 C27 1.7(2)
C28 C27 C32 C31 -1.6(2)
C26 C27 C32 C31 177.36(15)
